data_7248749
loop_
_publ_author_name
'Habuka, Yusuke'
'Usui, Hirotomo'
'Okawa, Mizuki'
'Shinohara, Takanori'
'Yuge, Hidetaka'
'Mao, Yuchen'
'Gong, Jin'
'Richards, Gary J.'
'Hori, Akiko'

_publ_section_title
;
 Selective recognition and reversible encapsulation of tetrameric alcohol
 clusters via hydrogen bonds using a perfluorinated dinuclear nickel(ii)
 complex
;
_journal_issue 23
_journal_name_full CrystEngComm
_journal_page_first 3014
_journal_page_last 3020
_journal_paper_doi 10.1039/D4CE00166D
_journal_volume 26
_journal_year 2024
_chemical_formula_moiety 'C36 H12 Cu2 F20 O8'
_chemical_formula_sum 'C36 H12 Cu2 F20 O8'
_chemical_formula_weight 1079.54
_space_group_crystal_system triclinic
_space_group_IT_number 2
_space_group_name_Hall '-P 1'
_space_group_name_H-M_alt 'P -1'
_atom_sites_solution_hydrogens mixed
_audit_creation_method SHELXL-2016/6
_audit_update_record
;
2019-05-08 deposited with the CCDC.	2024-05-13 downloaded from the CCDC.
;
_cell_angle_alpha 98.835(4)
_cell_angle_beta 99.813(4)
_cell_angle_gamma 90.305(4)
_cell_formula_units_Z 1
_cell_length_a 5.0933(7)
_cell_length_b 13.6611(18)
_cell_length_c 13.976(2)
_cell_measurement_reflns_used 120
_cell_measurement_temperature 150
_cell_measurement_theta_max 23.9657
_cell_measurement_theta_min 2.2947
_cell_volume 946.4(2)
_computing_cell_refinement 'APEX3 v2017.3-0 (Bruker AXS)'
_computing_data_collection 'Bruker Instrument Service vV6.2.6'
_computing_data_reduction 'SAINT V8.38A (Bruker AXS Inc., 2017)'
_computing_molecular_graphics 'shelXle (C.B. Huebshle, rev 833)'
_computing_structure_refinement 'SHELXL-2016/6 (Sheldrick, 2016)'
_computing_structure_solution 'SHELXT 2014/5 (Sheldrick, 2014)'
_diffrn_ambient_temperature 150
_diffrn_detector_area_resol_mean 7.3910
_diffrn_measured_fraction_theta_full 0.993
_diffrn_measured_fraction_theta_max 0.993
_diffrn_measurement_device_type 'Bruker D8 goniometer'
_diffrn_measurement_method '\f and \w scans'
_diffrn_radiation_type MoK\a
_diffrn_radiation_wavelength 0.71073
_diffrn_reflns_av_R_equivalents 0.0632
_diffrn_reflns_av_unetI/netI 0.0823
_diffrn_reflns_Laue_measured_fraction_full 0.993
_diffrn_reflns_Laue_measured_fraction_max 0.993
_diffrn_reflns_limit_h_max 5
_diffrn_reflns_limit_h_min -6
_diffrn_reflns_limit_k_max 16
_diffrn_reflns_limit_k_min -16
_diffrn_reflns_limit_l_max 16
_diffrn_reflns_limit_l_min -16
_diffrn_reflns_number 9003
_diffrn_reflns_point_group_measured_fraction_full 0.993
_diffrn_reflns_point_group_measured_fraction_max 0.993
_diffrn_reflns_theta_full 25.027
_diffrn_reflns_theta_max 25.027
_diffrn_reflns_theta_min 2.995
_exptl_absorpt_coefficient_mu 1.276
_exptl_absorpt_correction_T_max 0.96
_exptl_absorpt_correction_T_min 0.77
_exptl_absorpt_correction_type multi-scan
_exptl_absorpt_process_details
;
SADABS-2016/2 - Bruker AXS area detector scaling and absorption correction
;
_exptl_crystal_colour brown
_exptl_crystal_density_diffrn 1.894
_exptl_crystal_density_meas ?
_exptl_crystal_density_method 'not measured'
_exptl_crystal_description prismatic
_exptl_crystal_F_000 530
_exptl_crystal_size_max 0.320
_exptl_crystal_size_mid 0.070
_exptl_crystal_size_min 0.036
_refine_diff_density_max 0.554
_refine_diff_density_min -0.623
_refine_diff_density_rms 0.117
_refine_ls_extinction_method none
_refine_ls_goodness_of_fit_ref 1.117
_refine_ls_hydrogen_treatment mixed
_refine_ls_matrix_type full
_refine_ls_number_parameters 303
_refine_ls_number_reflns 3311
_refine_ls_number_restraints 0
_refine_ls_restrained_S_all 1.117
_refine_ls_R_factor_all 0.0979
_refine_ls_R_factor_gt 0.0635
_refine_ls_shift/su_max 0.001
_refine_ls_shift/su_mean 0.000
_refine_ls_structure_factor_coef Fsqd
_refine_ls_weighting_details 'w=1/[\s^2^(Fo^2^)+(0.0136P)^2^+6.7112P] where P=(Fo^2^+2Fc^2^)/3'
_refine_ls_weighting_scheme calc
_refine_ls_wR_factor_gt 0.1327
_refine_ls_wR_factor_ref 0.1475
_reflns_Friedel_coverage 0.000
_reflns_number_gt 2382
_reflns_number_total 3311
_reflns_threshold_expression 'I > 2\s(I)'
_cod_data_source_file d4ce00166d2.cif
_cod_data_source_block 190403a1_a
_cod_depositor_comments
;
The following automatic conversions were performed:

data item '_exptl_absorpt_correction_type' value 'Multi-Scan' was
changed to 'multi-scan' in accordance with the
/home/data/users/saulius/crontab/automatic-downloads/rss-feeds/RSC/lib/dictionaries/cif_core.dic
dictionary named 'cif_core.dic' version 2.4.2 last updated on
2011-04-26.

data item '_exptl_crystal_density_meas' value 'not measured' was
changed to '?' -- the value is perceived as not measured.

Automatic conversion script
Id: cif_fix_values 8170 2020-07-09 18:12:32Z antanas 

 Adding full bibliography for 7248748--7248751.cif.
;
_cod_original_cell_volume 946.3(2)
_cod_database_code 7248749
_shelx_shelxl_version_number 2016/6
_shelx_space_group_comment
;
The symmetry employed for this shelxl refinement is uniquely defined
by the following loop, which should always be used as a source of
symmetry information in preference to the above space-group names.
They are only intended as comments.
;
_shelx_estimated_absorpt_t_min 0.686
_shelx_estimated_absorpt_t_max 0.956

loop_
_space_group_symop_operation_xyz
'x, y, z'
'-x, -y, -z'

loop_
_atom_site_label
_atom_site_type_symbol
_atom_site_fract_x
_atom_site_fract_y
_atom_site_fract_z
_atom_site_U_iso_or_equiv
_atom_site_adp_type
_atom_site_occupancy
_atom_site_site_symmetry_order
_atom_site_calc_flag
_atom_site_refinement_flags_posn
_atom_site_refinement_flags_adp
_atom_site_refinement_flags_occupancy
_atom_site_disorder_assembly
_atom_site_disorder_group
C1 C 0.8743(15) 0.8485(5) 0.3524(5) 0.0299(17) Uani 1 1 d . . . . .
C2 C 1.0115(17) 0.9193(5) 0.3193(6) 0.0369(19) Uani 1 1 d . . . . .
C3 C 1.1365(16) 0.8944(6) 0.2394(6) 0.0358(19) Uani 1 1 d . . . . .
C4 C 1.1177(15) 0.7973(6) 0.1916(5) 0.0313(17) Uani 1 1 d . . . . .
C5 C 0.9752(14) 0.7279(5) 0.2259(5) 0.0266(16) Uani 1 1 d . . . . .
C6 C 0.8540(13) 0.7491(5) 0.3074(5) 0.0223(15) Uani 1 1 d . . . . .
C7 C 0.7248(13) 0.6709(5) 0.3520(5) 0.0231(15) Uani 1 1 d . . . . .
C8 C 0.5421(13) 0.6033(5) 0.2924(5) 0.0223(15) Uani 1 1 d . . . . .
H8 H 0.503145 0.609787 0.224734 0.027 Uiso 1 1 calc R U . . .
C9 C 0.4070(14) 0.5254(5) 0.3217(5) 0.0245(15) Uani 1 1 d . . . . .
C10 C 0.2330(13) 0.4567(5) 0.2526(5) 0.0215(15) Uani 1 1 d . . . . .
H10 H 0.226971 0.460443 0.184972 0.026 Uiso 1 1 calc R U . . .
C11 C 0.0721(13) 0.3851(5) 0.2751(5) 0.0235(15) Uani 1 1 d . . . . .
C12 C -0.1120(14) 0.3189(5) 0.1948(5) 0.0241(15) Uani 1 1 d . . . . .
C13 C -0.1173(16) 0.2170(6) 0.1946(5) 0.0334(18) Uani 1 1 d . . . . .
C14 C -0.3033(17) 0.1538(5) 0.1295(5) 0.0362(19) Uani 1 1 d . . . . .
C15 C -0.4923(16) 0.1939(6) 0.0641(6) 0.038(2) Uani 1 1 d . . . . .
C16 C -0.4851(16) 0.2929(6) 0.0615(5) 0.0377(19) Uani 1 1 d . . . . .
C17 C -0.2950(15) 0.3543(5) 0.1251(5) 0.0297(17) Uani 1 1 d . . . . .
C18 C 0.3917(16) 0.8018(5) 0.5771(6) 0.0381(19) Uani 1 1 d . . . . .
H18A H 0.569771 0.826300 0.572697 0.057 Uiso 1 1 calc R U . . .
H18B H 0.331534 0.839540 0.634443 0.057 Uiso 1 1 calc R U . . .
H18C H 0.267123 0.809958 0.517357 0.057 Uiso 1 1 calc R U . . .
Cu1 Cu 0.67601(18) 0.59387(6) 0.52541(6) 0.0231(2) Uani 1 1 d . . . . .
F1 F 0.7502(10) 0.8779(3) 0.4296(3) 0.0464(12) Uani 1 1 d . . . . .
F2 F 1.0291(12) 1.0136(3) 0.3661(4) 0.0594(15) Uani 1 1 d . . . . .
F3 F 1.2776(11) 0.9624(3) 0.2087(4) 0.0598(15) Uani 1 1 d . . . . .
F4 F 1.2408(10) 0.7723(3) 0.1156(3) 0.0491(13) Uani 1 1 d . . . . .
F5 F 0.9667(8) 0.6344(3) 0.1770(3) 0.0305(10) Uani 1 1 d . . . . .
F6 F 0.0616(10) 0.1764(3) 0.2564(3) 0.0461(12) Uani 1 1 d . . . . .
F7 F -0.3043(11) 0.0564(3) 0.1313(4) 0.0605(15) Uani 1 1 d . . . . .
F8 F -0.6758(11) 0.1336(4) 0.0010(4) 0.0659(16) Uani 1 1 d . . . . .
F9 F -0.6662(10) 0.3307(4) -0.0031(3) 0.0576(14) Uani 1 1 d . . . . .
F10 F -0.3005(8) 0.4515(3) 0.1184(3) 0.0350(10) Uani 1 1 d . . . . .
O1 O 0.8064(9) 0.6772(3) 0.4454(3) 0.0280(11) Uani 1 1 d . . . . .
O2 O 0.4445(9) 0.5152(4) 0.4159(3) 0.0283(11) Uani 1 1 d . . . . .
O3 O 0.0551(9) 0.3658(3) 0.3626(3) 0.0260(11) Uani 1 1 d . . . . .
O4 O 0.4013(12) 0.6999(4) 0.5869(4) 0.0403(14) Uani 1 1 d . . . . .
H4 H 0.24(2) 0.686(8) 0.597(8) 0.09(4) Uiso 1 1 d . . . . .

loop_
_atom_site_aniso_label
_atom_site_aniso_U_11
_atom_site_aniso_U_22
_atom_site_aniso_U_33
_atom_site_aniso_U_23
_atom_site_aniso_U_13
_atom_site_aniso_U_12
C1 0.040(5) 0.025(4) 0.029(4) 0.009(3) 0.012(3) 0.000(3)
C2 0.054(5) 0.016(4) 0.042(5) 0.003(3) 0.014(4) -0.009(4)
C3 0.038(5) 0.031(4) 0.045(5) 0.017(4) 0.014(4) -0.010(4)
C4 0.030(4) 0.035(4) 0.032(4) 0.015(3) 0.006(3) 0.000(3)
C5 0.026(4) 0.027(4) 0.026(4) 0.010(3) -0.002(3) -0.001(3)
C6 0.024(4) 0.024(4) 0.018(3) 0.005(3) 0.000(3) -0.007(3)
C7 0.019(4) 0.028(4) 0.024(4) 0.009(3) 0.006(3) 0.003(3)
C8 0.026(4) 0.024(4) 0.019(3) 0.010(3) 0.002(3) -0.006(3)
C9 0.028(4) 0.021(4) 0.025(4) 0.007(3) 0.002(3) 0.001(3)
C10 0.022(4) 0.026(4) 0.015(3) 0.007(3) -0.002(3) -0.004(3)
C11 0.020(4) 0.025(4) 0.026(4) 0.005(3) 0.003(3) 0.002(3)
C12 0.028(4) 0.027(4) 0.017(3) 0.005(3) -0.001(3) -0.002(3)
C13 0.039(5) 0.032(4) 0.029(4) 0.006(3) 0.003(3) -0.009(4)
C14 0.053(5) 0.023(4) 0.032(4) -0.003(3) 0.013(4) -0.013(4)
C15 0.036(5) 0.041(5) 0.032(4) -0.009(4) 0.000(4) -0.015(4)
C16 0.036(5) 0.041(5) 0.029(4) -0.002(4) -0.007(4) -0.005(4)
C17 0.031(4) 0.031(4) 0.025(4) 0.000(3) 0.001(3) -0.002(3)
C18 0.043(5) 0.029(4) 0.047(5) 0.013(4) 0.014(4) 0.003(4)
Cu1 0.0257(5) 0.0228(4) 0.0205(4) 0.0088(3) -0.0013(3) -0.0071(3)
F1 0.074(4) 0.029(2) 0.042(3) 0.002(2) 0.031(3) -0.005(2)
F2 0.096(4) 0.019(2) 0.069(3) 0.002(2) 0.036(3) -0.017(3)
F3 0.079(4) 0.036(3) 0.076(4) 0.017(3) 0.039(3) -0.016(3)
F4 0.061(3) 0.047(3) 0.049(3) 0.010(2) 0.033(3) -0.002(2)
F5 0.040(3) 0.025(2) 0.027(2) 0.0027(18) 0.0065(19) -0.0012(19)
F6 0.057(3) 0.026(2) 0.051(3) 0.016(2) -0.011(2) -0.001(2)
F7 0.080(4) 0.026(3) 0.070(3) 0.003(2) 0.003(3) -0.020(3)
F8 0.069(4) 0.057(3) 0.056(3) -0.013(3) -0.014(3) -0.029(3)
F9 0.055(3) 0.060(3) 0.043(3) -0.001(2) -0.027(2) 0.003(3)
F10 0.043(3) 0.024(2) 0.034(2) 0.0034(18) -0.004(2) 0.006(2)
O1 0.032(3) 0.027(3) 0.024(3) 0.006(2) -0.001(2) -0.011(2)
O2 0.028(3) 0.033(3) 0.022(2) 0.008(2) -0.003(2) -0.011(2)
O3 0.025(3) 0.031(3) 0.022(2) 0.009(2) 0.001(2) -0.009(2)
O4 0.035(3) 0.032(3) 0.056(4) 0.007(3) 0.014(3) -0.003(3)

loop_
_atom_type_symbol
_atom_type_description
_atom_type_scat_dispersion_real
_atom_type_scat_dispersion_imag
_atom_type_scat_source
C C 0.0033 0.0016 'International Tables Vol C Tables 4.2.6.8 and 6.1.1.4'
H H 0.0000 0.0000 'International Tables Vol C Tables 4.2.6.8 and 6.1.1.4'
Cu Cu 0.3201 1.2651 'International Tables Vol C Tables 4.2.6.8 and 6.1.1.4'
F F 0.0171 0.0103 'International Tables Vol C Tables 4.2.6.8 and 6.1.1.4'
O O 0.0106 0.0060 'International Tables Vol C Tables 4.2.6.8 and 6.1.1.4'

loop_
_geom_angle_atom_site_label_1
_geom_angle_atom_site_label_2
_geom_angle_atom_site_label_3
_geom_angle
_geom_angle_site_symmetry_1
_geom_angle_site_symmetry_3
_geom_angle_publ_flag
F1 C1 C2 117.7(6) . . ?
F1 C1 C6 120.0(6) . . ?
C2 C1 C6 122.3(6) . . ?
F2 C2 C1 120.0(7) . . ?
F2 C2 C3 119.6(6) . . ?
C1 C2 C3 120.4(7) . . ?
F3 C3 C2 120.7(7) . . ?
F3 C3 C4 120.0(7) . . ?
C2 C3 C4 119.3(6) . . ?
F4 C4 C5 121.3(7) . . ?
F4 C4 C3 119.7(6) . . ?
C5 C4 C3 118.9(7) . . ?
F5 C5 C6 120.1(6) . . ?
F5 C5 C4 116.2(6) . . ?
C6 C5 C4 123.6(7) . . ?
C5 C6 C1 115.4(6) . . ?
C5 C6 C7 123.6(6) . . ?
C1 C6 C7 120.8(6) . . ?
O1 C7 C8 127.7(6) . . ?
O1 C7 C6 112.8(6) . . ?
C8 C7 C6 119.4(6) . . ?
C7 C8 C9 126.6(6) . . ?
C7 C8 H8 116.7 . . ?
C9 C8 H8 116.7 . . ?
O2 C9 C8 119.5(6) . . ?
O2 C9 C10 118.9(6) . . ?
C8 C9 C10 121.7(6) . . ?
C11 C10 C9 125.8(6) . . ?
C11 C10 H10 117.1 . . ?
C9 C10 H10 117.1 . . ?
O3 C11 C10 126.9(6) . . ?
O3 C11 C12 112.4(6) . . ?
C10 C11 C12 120.7(6) . . ?
C17 C12 C13 116.9(6) . . ?
C17 C12 C11 123.4(6) . . ?
C13 C12 C11 119.5(6) . . ?
F6 C13 C14 117.5(7) . . ?
F6 C13 C12 120.5(6) . . ?
C14 C13 C12 122.0(7) . . ?
F7 C14 C15 120.6(7) . . ?
F7 C14 C13 120.7(7) . . ?
C15 C14 C13 118.8(7) . . ?
F8 C15 C16 120.6(7) . . ?
F8 C15 C14 119.5(7) . . ?
C16 C15 C14 119.9(7) . . ?
F9 C16 C15 119.3(7) . . ?
F9 C16 C17 120.1(7) . . ?
C15 C16 C17 120.5(7) . . ?
F10 C17 C12 121.0(6) . . ?
F10 C17 C16 117.2(6) . . ?
C12 C17 C16 121.8(7) . . ?
O4 C18 H18A 109.5 . . ?
O4 C18 H18B 109.5 . . ?
H18A C18 H18B 109.5 . . ?
O4 C18 H18C 109.5 . . ?
H18A C18 H18C 109.5 . . ?
H18B C18 H18C 109.5 . . ?
O1 Cu1 O3 95.02(19) . 2_666 ?
O1 Cu1 O2 93.96(19) . . ?
O3 Cu1 O2 163.2(2) 2_666 . ?
O1 Cu1 O2 167.2(2) . 2_666 ?
O3 Cu1 O2 91.62(19) 2_666 2_666 ?
O2 Cu1 O2 77.0(2) . 2_666 ?
O1 Cu1 O4 96.9(2) . . ?
O3 Cu1 O4 90.4(2) 2_666 . ?
O2 Cu1 O4 102.6(2) . . ?
O2 Cu1 O4 94.0(2) 2_666 . ?
O1 Cu1 Cu1 132.00(14) . 2_666 ?
O3 Cu1 Cu1 128.88(14) 2_666 2_666 ?
O2 Cu1 Cu1 38.67(13) . 2_666 ?
O2 Cu1 Cu1 38.36(13) 2_666 2_666 ?
O4 Cu1 Cu1 100.60(15) . 2_666 ?
C7 O1 Cu1 123.9(4) . . ?
C9 O2 Cu1 128.2(4) . . ?
C9 O2 Cu1 128.2(4) . 2_666 ?
Cu1 O2 Cu1 103.0(2) . 2_666 ?
C11 O3 Cu1 122.9(4) . 2_666 ?
C18 O4 Cu1 125.1(5) . . ?
C18 O4 H4 103(7) . . ?
Cu1 O4 H4 126(7) . . ?

loop_
_geom_bond_atom_site_label_1
_geom_bond_atom_site_label_2
_geom_bond_distance
_geom_bond_site_symmetry_2
_geom_bond_publ_flag
C1 F1 1.351(8) . ?
C1 C2 1.371(10) . ?
C1 C6 1.401(9) . ?
C2 F2 1.348(8) . ?
C2 C3 1.376(11) . ?
C3 F3 1.336(8) . ?
C3 C4 1.386(10) . ?
C4 F4 1.324(8) . ?
C4 C5 1.380(10) . ?
C5 F5 1.350(8) . ?
C5 C6 1.380(9) . ?
C6 C7 1.516(9) . ?
C7 O1 1.290(8) . ?
C7 C8 1.380(9) . ?
C8 C9 1.414(9) . ?
C8 H8 0.9500 . ?
C9 O2 1.327(8) . ?
C9 C10 1.421(9) . ?
C10 C11 1.378(9) . ?
C10 H10 0.9500 . ?
C11 O3 1.307(8) . ?
C11 C12 1.509(9) . ?
C12 C17 1.376(10) . ?
C12 C13 1.392(10) . ?
C13 F6 1.330(9) . ?
C13 C14 1.388(10) . ?
C14 F7 1.335(8) . ?
C14 C15 1.386(11) . ?
C15 F8 1.348(8) . ?
C15 C16 1.359(11) . ?
C16 F9 1.341(9) . ?
C16 C17 1.378(10) . ?
C17 F10 1.345(8) . ?
C18 O4 1.420(9) . ?
C18 H18A 0.9800 . ?
C18 H18B 0.9800 . ?
C18 H18C 0.9800 . ?
Cu1 O1 1.904(4) . ?
Cu1 O3 1.904(4) 2_666 ?
Cu1 O2 1.937(5) . ?
Cu1 O2 1.951(5) 2_666 ?
Cu1 O4 2.201(6) . ?
Cu1 Cu1 3.0420(17) 2_666 ?
O4 H4 0.88(11) . ?

loop_
_geom_torsion_atom_site_label_1
_geom_torsion_atom_site_label_2
_geom_torsion_atom_site_label_3
_geom_torsion_atom_site_label_4
_geom_torsion
_geom_torsion_site_symmetry_1
_geom_torsion_site_symmetry_2
_geom_torsion_site_symmetry_3
_geom_torsion_site_symmetry_4
_geom_torsion_publ_flag
F1 C1 C2 F2 2.9(12) . . . . ?
C6 C1 C2 F2 -178.8(7) . . . . ?
F1 C1 C2 C3 -178.4(7) . . . . ?
C6 C1 C2 C3 -0.2(13) . . . . ?
F2 C2 C3 F3 0.8(13) . . . . ?
C1 C2 C3 F3 -177.8(8) . . . . ?
F2 C2 C3 C4 180.0(7) . . . . ?
C1 C2 C3 C4 1.3(13) . . . . ?
F3 C3 C4 F4 0.2(12) . . . . ?
C2 C3 C4 F4 -178.9(7) . . . . ?
F3 C3 C4 C5 178.7(7) . . . . ?
C2 C3 C4 C5 -0.5(12) . . . . ?
F4 C4 C5 F5 -0.8(10) . . . . ?
C3 C4 C5 F5 -179.2(7) . . . . ?
F4 C4 C5 C6 176.8(7) . . . . ?
C3 C4 C5 C6 -1.6(11) . . . . ?
F5 C5 C6 C1 -179.8(6) . . . . ?
C4 C5 C6 C1 2.6(11) . . . . ?
F5 C5 C6 C7 4.8(10) . . . . ?
C4 C5 C6 C7 -172.8(7) . . . . ?
F1 C1 C6 C5 176.5(6) . . . . ?
C2 C1 C6 C5 -1.7(11) . . . . ?
F1 C1 C6 C7 -8.0(11) . . . . ?
C2 C1 C6 C7 173.8(7) . . . . ?
C5 C6 C7 O1 128.8(7) . . . . ?
C1 C6 C7 O1 -46.4(9) . . . . ?
C5 C6 C7 C8 -50.9(10) . . . . ?
C1 C6 C7 C8 133.9(7) . . . . ?
O1 C7 C8 C9 -0.7(12) . . . . ?
C6 C7 C8 C9 179.0(7) . . . . ?
C7 C8 C9 O2 2.9(11) . . . . ?
C7 C8 C9 C10 -176.6(7) . . . . ?
O2 C9 C10 C11 7.8(11) . . . . ?
C8 C9 C10 C11 -172.8(7) . . . . ?
C9 C10 C11 O3 -1.8(12) . . . . ?
C9 C10 C11 C12 177.7(6) . . . . ?
O3 C11 C12 C17 125.8(7) . . . . ?
C10 C11 C12 C17 -53.7(10) . . . . ?
O3 C11 C12 C13 -48.4(9) . . . . ?
C10 C11 C12 C13 132.1(7) . . . . ?
C17 C12 C13 F6 176.7(6) . . . . ?
C11 C12 C13 F6 -8.8(10) . . . . ?
C17 C12 C13 C14 -2.1(11) . . . . ?
C11 C12 C13 C14 172.5(7) . . . . ?
F6 C13 C14 F7 1.6(11) . . . . ?
C12 C13 C14 F7 -179.7(7) . . . . ?
F6 C13 C14 C15 -180.0(7) . . . . ?
C12 C13 C14 C15 -1.2(12) . . . . ?
F7 C14 C15 F8 -1.0(11) . . . . ?
C13 C14 C15 F8 -179.4(7) . . . . ?
F7 C14 C15 C16 -178.5(7) . . . . ?
C13 C14 C15 C16 3.1(12) . . . . ?
F8 C15 C16 F9 1.4(12) . . . . ?
C14 C15 C16 F9 178.9(7) . . . . ?
F8 C15 C16 C17 -179.1(7) . . . . ?
C14 C15 C16 C17 -1.6(12) . . . . ?
C13 C12 C17 F10 -178.5(6) . . . . ?
C11 C12 C17 F10 7.1(11) . . . . ?
C13 C12 C17 C16 3.6(11) . . . . ?
C11 C12 C17 C16 -170.7(7) . . . . ?
F9 C16 C17 F10 -0.3(11) . . . . ?
C15 C16 C17 F10 -179.8(7) . . . . ?
F9 C16 C17 C12 177.6(7) . . . . ?
C15 C16 C17 C12 -1.9(12) . . . . ?
C8 C7 O1 Cu1 -2.7(10) . . . . ?
C6 C7 O1 Cu1 177.6(4) . . . . ?
C8 C9 O2 Cu1 -1.6(10) . . . . ?
C10 C9 O2 Cu1 177.9(5) . . . . ?
C8 C9 O2 Cu1 -171.2(5) . . . 2_666 ?
C10 C9 O2 Cu1 8.3(9) . . . 2_666 ?
C10 C11 O3 Cu1 -19.4(10) . . . 2_666 ?
C12 C11 O3 Cu1 161.1(4) . . . 2_666 ?
